data_4502013
loop_
_publ_author_name
'Paul, Avijit Kumar'
'Sanyal, Udishnu'
'Natarajan, Srinivasan'

_publ_section_title
;
 Use of Polyazaheterocycles in the Assembly of New Cadmium Sulfate
 Frameworks: Synthesis, Structure, and Properties
;
_journal_issue 9
_journal_name_full 'Crystal Growth &amp; Design'
_journal_page_first 4161
_journal_paper_doi 10.1021/cg100865v
_journal_volume 10
_journal_year 2010
_chemical_formula_sum 'C4 H10 Cd5 N20 O10 S2'
_chemical_formula_weight 1124.49
_chemical_name_common &#x0091;Cadmium-Sulfate&#x0092;
_chemical_name_systematic
;
 ?
;
_space_group_IT_number 14
_symmetry_cell_setting monoclinic
_symmetry_space_group_name_Hall '-P 2ybc'
_symmetry_space_group_name_H-M 'P 1 21/c 1'
_atom_sites_solution_hydrogens geom
_atom_sites_solution_primary direct
_atom_sites_solution_secondary difmap
_cell_angle_alpha 90.00
_cell_angle_beta 102.9140(10)
_cell_angle_gamma 90.00
_cell_formula_units_Z 2
_cell_length_a 8.8562(6)
_cell_length_b 9.5734(7)
_cell_length_c 13.3383(9)
_cell_measurement_reflns_used 2156
_cell_measurement_temperature 293(2)
_cell_measurement_theta_max 26.00
_cell_measurement_theta_min 2.36
_cell_volume 1102.27(13)
_computing_cell_refinement 'SAINT (Bruker, 2000)'
_computing_data_collection 'SMART (Bruker, 2000)'
_computing_data_reduction SAINT
_computing_molecular_graphics 'Ortep-3 for windows (Farrugia, 1999) and CAMERON (Watkin et al., 1993)'
_computing_publication_material 'SHELXL-97 (Sheldrick, 1997)'
_computing_structure_refinement 'SHELXL-97 (Sheldrick, 1997)'
_computing_structure_solution 'SIR92 (Altomare et al., 1993)'
_diffrn_ambient_temperature 293(2)
_diffrn_measured_fraction_theta_full 0.998
_diffrn_measured_fraction_theta_max 0.998
_diffrn_measurement_device_type 'Bruker SMART CCD area detector'
_diffrn_measurement_method '\f and \w scans'
_diffrn_radiation_monochromator graphite
_diffrn_radiation_source 'fine-focus sealed tube'
_diffrn_radiation_type MoK\a
_diffrn_radiation_wavelength 0.71073
_diffrn_reflns_av_R_equivalents 0.0220
_diffrn_reflns_av_sigmaI/netI 0.0198
_diffrn_reflns_limit_h_max 10
_diffrn_reflns_limit_h_min -10
_diffrn_reflns_limit_k_max 11
_diffrn_reflns_limit_k_min -11
_diffrn_reflns_limit_l_max 15
_diffrn_reflns_limit_l_min -16
_diffrn_reflns_number 8246
_diffrn_reflns_theta_full 26.00
_diffrn_reflns_theta_max 26.00
_diffrn_reflns_theta_min 2.36
_exptl_absorpt_coefficient_mu 5.032
_exptl_absorpt_correction_T_max 0.6890
_exptl_absorpt_correction_T_min 0.5835
_exptl_absorpt_correction_type multi-scan
_exptl_absorpt_process_details '(SADABS; Sheldrick, 1996)'
_exptl_crystal_colour colorless
_exptl_crystal_density_diffrn 3.382
_exptl_crystal_density_method 'not measured'
_exptl_crystal_description Rectengular
_exptl_crystal_F_000 1048
_exptl_crystal_size_max 0.12
_exptl_crystal_size_mid 0.10
_exptl_crystal_size_min 0.08
_refine_diff_density_max 0.981
_refine_diff_density_min -1.544
_refine_diff_density_rms 0.155
_refine_ls_extinction_method none
_refine_ls_goodness_of_fit_ref 1.115
_refine_ls_hydrogen_treatment constr
_refine_ls_matrix_type full
_refine_ls_number_parameters 187
_refine_ls_number_reflns 2156
_refine_ls_number_restraints 0
_refine_ls_restrained_S_all 1.115
_refine_ls_R_factor_all 0.0297
_refine_ls_R_factor_gt 0.0268
_refine_ls_shift/su_max 0.001
_refine_ls_shift/su_mean 0.000
_refine_ls_structure_factor_coef Fsqd
_refine_ls_weighting_details 'calc w=1/[\s^2^(Fo^2^)+(0.0273P)^2^+7.3658P] where P=(Fo^2^+2Fc^2^)/3'
_refine_ls_weighting_scheme calc
_refine_ls_wR_factor_gt 0.0661
_refine_ls_wR_factor_ref 0.0671
_reflns_number_gt 2012
_reflns_number_total 2156
_reflns_threshold_expression >2sigma(I)
_cod_data_source_file cg100865v_si_002.cif
_cod_data_source_block Compound(V)
_cod_depositor_comments
;
The following automatic conversions were performed:

'_symmetry_cell_setting' value 'Monoclinic' changed to 'monoclinic'
according to /home/saulius/struct/CIF-dictionaries/cif_core.dic
dictionary named 'cif_core.dic' version 2.4.2 from
2011-04-26.

'_refine_ls_hydrogen_treatment' value 'Constr' changed
to 'constr' according to
/home/saulius/struct/CIF-dictionaries/cif_core.dic dictionary named
'cif_core.dic' version 2.4.2 from 2011-04-26.

Automatic conversion script
Id: cif_fix_values 1715 2011-07-08 13:25:40Z adriana 
;
_cod_original_sg_symbol_H-M P21/c
_cod_database_code 4502013

loop_
_symmetry_equiv_pos_as_xyz
'x, y, z'
'-x, y+1/2, -z+1/2'
'-x, -y, -z'
'x, -y-1/2, z-1/2'

loop_
_atom_site_label
_atom_site_type_symbol
_atom_site_fract_x
_atom_site_fract_y
_atom_site_fract_z
_atom_site_U_iso_or_equiv
_atom_site_adp_type
_atom_site_occupancy
_atom_site_symmetry_multiplicity
_atom_site_calc_flag
_atom_site_refinement_flags
Cd1 Cd 0.39097(4) 0.89269(4) 0.59146(3) 0.01509(11) Uani 1 1 d .
Cd2 Cd 1.0000 1.0000 0.5000 0.01956(14) Uani 1 2 d S
Cd3 Cd 0.75434(4) 0.75981(4) 0.30442(3) 0.01512(11) Uani 1 1 d .
S1 S 0.73158(15) 0.78653(13) 0.55114(9) 0.0136(3) Uani 1 1 d .
O1 O 0.6163(4) 0.8989(4) 0.5188(3) 0.0212(8) Uani 1 1 d .
O2 O 0.8862(4) 0.8449(5) 0.5903(3) 0.0252(9) Uani 1 1 d .
O3 O 0.6843(5) 0.7052(4) 0.6332(3) 0.0225(9) Uani 1 1 d .
O4 O 0.7302(5) 0.6922(4) 0.4643(3) 0.0237(9) Uani 1 1 d .
O5 O 0.1969(4) 1.0143(4) 0.6412(3) 0.0172(8) Uani 1 1 d .
N1 N 0.2530(5) 0.7836(5) 0.4491(4) 0.0193(10) Uani 1 1 d .
N2 N 1.1045(5) 0.8222(5) 0.4197(4) 0.0210(10) Uani 1 1 d .
N3 N 1.0279(5) 0.7325(5) 0.3516(4) 0.0212(10) Uani 1 1 d .
N4 N 1.1246(5) 0.6323(5) 0.3346(4) 0.0222(10) Uani 1 1 d .
N5 N 0.3923(6) 0.5892(5) 0.4035(4) 0.0315(13) Uani 1 1 d .
H5A H 0.3911 0.5150 0.3669 0.038 Uiso 1 1 calc R
H5B H 0.4768 0.6153 0.4446 0.038 Uiso 1 1 calc R
N6 N 0.6941(5) 0.5225(5) 0.2729(3) 0.0170(9) Uani 1 1 d .
N7 N 0.5515(5) 1.0150(5) 0.7186(3) 0.0156(9) Uani 1 1 d .
N8 N 0.4783(5) 0.8569(5) 0.2595(3) 0.0165(9) Uani 1 1 d .
N9 N 0.3560(5) 0.8050(5) 0.1895(3) 0.0180(9) Uani 1 1 d .
N10 N 0.8900(5) 0.4002(5) 0.3916(4) 0.0288(12) Uani 1 1 d .
H10A H 0.9515 0.4708 0.3995 0.035 Uiso 1 1 calc R
H10B H 0.9183 0.3239 0.4245 0.035 Uiso 1 1 calc R
C1 C 0.2625(6) 0.6641(6) 0.3964(4) 0.0184(11) Uani 1 1 d .
C2 C 0.7488(6) 0.4090(6) 0.3274(4) 0.0174(11) Uani 1 1 d .

loop_
_atom_site_aniso_label
_atom_site_aniso_U_11
_atom_site_aniso_U_22
_atom_site_aniso_U_33
_atom_site_aniso_U_23
_atom_site_aniso_U_13
_atom_site_aniso_U_12
Cd1 0.01433(19) 0.0132(2) 0.0167(2) -0.00117(14) 0.00134(15) -0.00042(14)
Cd2 0.0169(3) 0.0179(3) 0.0226(3) -0.0026(2) 0.0018(2) -0.0002(2)
Cd3 0.0175(2) 0.0144(2) 0.01214(19) -0.00032(14) 0.00046(15) -0.00144(14)
S1 0.0142(6) 0.0145(6) 0.0121(6) 0.0009(5) 0.0029(5) 0.0002(5)
O1 0.0183(19) 0.020(2) 0.026(2) 0.0042(16) 0.0070(16) 0.0060(16)
O2 0.0163(19) 0.030(2) 0.026(2) 0.0054(18) -0.0016(16) -0.0045(17)
O3 0.033(2) 0.023(2) 0.0137(19) -0.0004(15) 0.0077(17) -0.0098(17)
O4 0.038(2) 0.020(2) 0.0159(19) -0.0032(16) 0.0124(17) -0.0019(18)
O5 0.0175(19) 0.0131(18) 0.0186(19) -0.0020(14) -0.0013(15) 0.0027(14)
N1 0.015(2) 0.020(2) 0.022(2) -0.0027(19) 0.0024(19) -0.0011(18)
N2 0.018(2) 0.019(2) 0.027(3) 0.0005(19) 0.006(2) 0.0027(18)
N3 0.018(2) 0.022(2) 0.023(2) -0.0023(19) 0.003(2) 0.0011(19)
N4 0.019(2) 0.022(2) 0.024(3) -0.009(2) 0.002(2) 0.001(2)
N5 0.021(3) 0.021(3) 0.049(3) -0.013(2) -0.001(2) 0.003(2)
N6 0.018(2) 0.016(2) 0.016(2) 0.0024(18) 0.0018(18) -0.0010(18)
N7 0.017(2) 0.015(2) 0.015(2) 0.0000(17) 0.0047(18) 0.0006(17)
N8 0.017(2) 0.016(2) 0.016(2) -0.0025(18) 0.0018(17) 0.0004(18)
N9 0.016(2) 0.016(2) 0.020(2) -0.0030(18) -0.0016(18) 0.0002(18)
N10 0.016(2) 0.020(2) 0.043(3) 0.013(2) -0.010(2) -0.0041(19)
C1 0.021(3) 0.017(3) 0.019(3) -0.002(2) 0.006(2) -0.002(2)
C2 0.013(3) 0.016(3) 0.022(3) 0.001(2) 0.004(2) 0.001(2)

loop_
_atom_type_symbol
_atom_type_description
_atom_type_scat_dispersion_real
_atom_type_scat_dispersion_imag
_atom_type_scat_source
C C 0.0033 0.0016 'International Tables Vol C Tables 4.2.6.8 and 6.1.1.4'
H H 0.0000 0.0000 'International Tables Vol C Tables 4.2.6.8 and 6.1.1.4'
N N 0.0061 0.0033 'International Tables Vol C Tables 4.2.6.8 and 6.1.1.4'
O O 0.0106 0.0060 'International Tables Vol C Tables 4.2.6.8 and 6.1.1.4'
S S 0.1246 0.1234 'International Tables Vol C Tables 4.2.6.8 and 6.1.1.4'
Cd Cd -0.8075 1.2024 'International Tables Vol C Tables 4.2.6.8 and 6.1.1.4'

loop_
_geom_angle_atom_site_label_1
_geom_angle_atom_site_label_2
_geom_angle_atom_site_label_3
_geom_angle
_geom_angle_site_symmetry_1
_geom_angle_site_symmetry_3
N1 Cd1 N7 171.45(16) . .
N1 Cd1 O5 100.20(15) . .
N7 Cd1 O5 84.68(14) . .
N1 Cd1 N9 88.96(16) . 4_576
N7 Cd1 N9 97.87(15) . 4_576
O5 Cd1 N9 92.70(15) . 4_576
N1 Cd1 O1 90.82(15) . .
N7 Cd1 O1 81.46(15) . .
O5 Cd1 O1 147.85(13) . .
N9 Cd1 O1 117.81(14) 4_576 .
N1 Cd1 O1 86.33(15) . 3_676
N7 Cd1 O1 87.54(14) . 3_676
O5 Cd1 O1 80.83(13) . 3_676
N9 Cd1 O1 171.19(14) 4_576 3_676
O1 Cd1 O1 69.75(14) . 3_676
O5 Cd2 O5 180.000(1) 1_655 3_676
O5 Cd2 O2 92.90(13) 1_655 3_776
O5 Cd2 O2 87.10(13) 3_676 3_776
O5 Cd2 O2 87.10(13) 1_655 .
O5 Cd2 O2 92.90(13) 3_676 .
O2 Cd2 O2 180.000(1) 3_776 .
O5 Cd2 N2 83.33(15) 1_655 3_776
O5 Cd2 N2 96.67(15) 3_676 3_776
O2 Cd2 N2 92.00(16) 3_776 3_776
O2 Cd2 N2 88.00(16) . 3_776
O5 Cd2 N2 96.67(15) 1_655 .
O5 Cd2 N2 83.33(15) 3_676 .
O2 Cd2 N2 88.00(16) 3_776 .
O2 Cd2 N2 92.00(16) . .
N2 Cd2 N2 180.0(2) 3_776 .
O3 Cd3 O4 157.87(15) 4_575 .
O3 Cd3 O5 99.82(14) 4_575 3_676
O4 Cd3 O5 91.26(14) . 3_676
O3 Cd3 N6 87.83(15) 4_575 .
O4 Cd3 N6 80.12(15) . .
O5 Cd3 N6 171.24(14) 3_676 .
O3 Cd3 N3 108.53(16) 4_575 .
O4 Cd3 N3 91.38(16) . .
O5 Cd3 N3 84.91(15) 3_676 .
N6 Cd3 N3 96.77(16) . .
O3 Cd3 N8 71.14(14) 4_575 .
O4 Cd3 N8 92.16(15) . .
O5 Cd3 N8 80.45(13) 3_676 .
N6 Cd3 N8 98.19(15) . .
N3 Cd3 N8 165.00(15) . .
O2 S1 O4 111.0(3) . .
O2 S1 O3 109.5(2) . .
O4 S1 O3 107.9(2) . .
O2 S1 O1 110.9(2) . .
O4 S1 O1 109.5(2) . .
O3 S1 O1 107.9(2) . .
S1 O1 Cd1 116.4(2) . .
S1 O1 Cd1 133.2(2) . 3_676
Cd1 O1 Cd1 110.25(14) . 3_676
S1 O2 Cd2 123.3(2) . .
S1 O3 Cd3 127.8(2) . 4_576
S1 O4 Cd3 125.2(2) . .
Cd2 O5 Cd3 112.07(15) 1_455 3_676
Cd2 O5 Cd1 102.50(14) 1_455 .
Cd3 O5 Cd1 118.05(16) 3_676 .
N2 N1 C1 104.6(4) 1_455 .
N2 N1 Cd1 115.4(3) 1_455 .
C1 N1 Cd1 137.6(4) . .
N3 N2 N1 110.0(4) . 1_655
N3 N2 Cd2 126.8(4) . .
N1 N2 Cd2 122.4(3) 1_655 .
N2 N3 N4 109.4(4) . .
N2 N3 Cd3 116.5(3) . .
N4 N3 Cd3 133.4(4) . .
N3 N4 C1 105.2(4) . 1_655
C1 N5 H5A 120.0 . .
C1 N5 H5B 120.0 . .
H5A N5 H5B 120.0 . .
C2 N6 N7 104.8(4) . 4_575
C2 N6 Cd3 130.4(4) . .
N7 N6 Cd3 119.9(3) 4_575 .
N8 N7 N6 110.0(4) 3_676 4_576
N8 N7 Cd1 121.8(3) 3_676 .
N6 N7 Cd1 127.8(3) 4_576 .
N7 N8 N9 109.2(4) 3_676 .
N7 N8 Cd3 121.4(3) 3_676 .
N9 N8 Cd3 127.0(3) . .
C2 N9 N8 105.0(4) 2_655 .
C2 N9 Cd1 132.2(4) 2_655 4_575
N8 N9 Cd1 119.4(3) . 4_575
C2 N10 H10A 120.0 . .
C2 N10 H10B 120.0 . .
H10A N10 H10B 120.0 . .
N5 C1 N4 124.6(5) . 1_455
N5 C1 N1 124.5(5) . .
N4 C1 N1 110.8(5) 1_455 .
N6 C2 N9 111.0(5) . 2_645
N6 C2 N10 124.6(5) . .
N9 C2 N10 124.5(5) 2_645 .

loop_
_geom_bond_atom_site_label_1
_geom_bond_atom_site_label_2
_geom_bond_distance
_geom_bond_site_symmetry_2
Cd1 N1 2.270(5) .
Cd1 N7 2.279(4) .
Cd1 O5 2.293(4) .
Cd1 N9 2.359(4) 4_576
Cd1 O1 2.406(4) .
Cd1 O1 2.471(4) 3_676
Cd2 O5 2.266(4) 1_655
Cd2 O5 2.266(4) 3_676
Cd2 O2 2.283(4) 3_776
Cd2 O2 2.283(4) .
Cd2 N2 2.312(5) 3_776
Cd2 N2 2.312(5) .
Cd3 O3 2.254(4) 4_575
Cd3 O4 2.284(4) .
Cd3 O5 2.291(4) 3_676
Cd3 N6 2.350(4) .
Cd3 N3 2.377(5) .
Cd3 N8 2.558(4) .
S1 O2 1.463(4) .
S1 O4 1.466(4) .
S1 O3 1.478(4) .
S1 O1 1.480(4) .
O1 Cd1 2.471(4) 3_676
O3 Cd3 2.254(4) 4_576
O5 Cd2 2.266(4) 1_455
O5 Cd3 2.291(4) 3_676
N1 N2 1.337(6) 1_455
N1 C1 1.356(7) .
N2 N3 1.322(7) .
N2 N1 1.337(6) 1_655
N3 N4 1.338(6) .
N4 C1 1.346(7) 1_655
N5 C1 1.340(7) .
N5 H5A 0.8600 .
N5 H5B 0.8600 .
N6 C2 1.337(7) .
N6 N7 1.356(6) 4_575
N7 N8 1.302(6) 3_676
N7 N6 1.356(6) 4_576
N8 N7 1.302(6) 3_676
N8 N9 1.357(6) .
N9 C2 1.346(7) 2_655
N9 Cd1 2.359(4) 4_575
N10 C2 1.351(7) .
N10 H10A 0.8600 .
N10 H10B 0.8600 .
C1 N4 1.346(7) 1_455
C2 N9 1.346(7) 2_645
